data_4504699
loop_
_publ_author_name
'Ghosh, A. K.'
'Jana, A. D.'
'Ghoshal, D.'
'Mostafa, G.'
'Chaudhuri, N. Ray'

_publ_section_title
;
 Toward the Recognition of Enolates/Dicarboxylates:&#x2009; Syntheses and
 X-ray Crystal Structures of Supramolecular Architectures of Zn(II)/Cd(II)
 Using 2,2&#x2018;-Biimidazole
;
_journal_issue 3
_journal_name_full 'Crystal Growth &amp; Design'
_journal_page_first 701
_journal_paper_doi 10.1021/cg050473n
_journal_volume 6
_journal_year 2006
_chemical_formula_moiety 'C12 H16 N8 O2 Zn, C4 O4, 2(H2 O)'
_chemical_formula_sum 'C16 H20 N8 O8 Zn'
_chemical_formula_weight 517.63
_chemical_name_systematic
;
 ?
;
_space_group_IT_number 2
_symmetry_cell_setting triclinic
_symmetry_Int_Tables_number 2
_symmetry_space_group_name_Hall '-P 1'
_symmetry_space_group_name_H-M 'P -1'
_atom_sites_solution_hydrogens geom
_atom_sites_solution_primary direct
_atom_sites_solution_secondary difmap
_audit_creation_method SHELXL-97
_cell_angle_alpha 95.491(2)
_cell_angle_beta 105.737(2)
_cell_angle_gamma 114.892(2)
_cell_formula_units_Z 1
_cell_length_a 7.6749(8)
_cell_length_b 7.9808(8)
_cell_length_c 9.8880(10)
_cell_measurement_reflns_used 1797
_cell_measurement_temperature 100(2)
_cell_measurement_theta_max 28.21
_cell_measurement_theta_min 2.90
_cell_volume 513.30(9)
_computing_cell_refinement 'Bruker SMART'
_computing_data_collection 'Bruker SMART'
_computing_data_reduction 'Bruker SAINT'
_computing_molecular_graphics 'Ortep-3 for windows (Farrugia, 1997)'
_computing_publication_material 'Platon2003 (Spek, 2003)'
_computing_structure_refinement 'Bruker SHELXTL'
_computing_structure_solution 'Bruker SHELXTL'
_diffrn_ambient_temperature 100(2)
_diffrn_measured_fraction_theta_full 0.956
_diffrn_measured_fraction_theta_max 0.956
_diffrn_radiation_monochromator graphite
_diffrn_radiation_source 'fine-focus sealed tube'
_diffrn_radiation_type MoK\a
_diffrn_radiation_wavelength 0.71073
_diffrn_reflns_av_R_equivalents 0.0169
_diffrn_reflns_av_sigmaI/netI 0.0336
_diffrn_reflns_limit_h_max 8
_diffrn_reflns_limit_h_min -10
_diffrn_reflns_limit_k_max 10
_diffrn_reflns_limit_k_min -9
_diffrn_reflns_limit_l_max 13
_diffrn_reflns_limit_l_min -9
_diffrn_reflns_number 3446
_diffrn_reflns_theta_full 28.30
_diffrn_reflns_theta_max 28.30
_diffrn_reflns_theta_min 2.20
_exptl_absorpt_coefficient_mu 1.261
_exptl_absorpt_correction_T_max 0.859
_exptl_absorpt_correction_T_min 0.778
_exptl_absorpt_correction_type empirical
_exptl_absorpt_process_details
;
'XPREP' -  A PROGRAM FOR DATA PREPARATION & RECIPROCAL SPACE EXPLORATION,
Bruker Analytical X-ray Systems, 1997
;
_exptl_crystal_colour brown
_exptl_crystal_density_diffrn 1.675
_exptl_crystal_density_method 'not measured'
_exptl_crystal_description block
_exptl_crystal_F_000 266
_exptl_crystal_size_max .2
_exptl_crystal_size_mid .15
_exptl_crystal_size_min .12
_refine_diff_density_max 0.432
_refine_diff_density_min -0.393
_refine_diff_density_rms 0.097
_refine_ls_extinction_method none
_refine_ls_goodness_of_fit_ref 1.066
_refine_ls_hydrogen_treatment mixed
_refine_ls_matrix_type full
_refine_ls_number_parameters 191
_refine_ls_number_reflns 2441
_refine_ls_number_restraints 0
_refine_ls_restrained_S_all 1.066
_refine_ls_R_factor_all 0.0361
_refine_ls_R_factor_gt 0.0333
_refine_ls_shift/su_max 0.000
_refine_ls_shift/su_mean 0.000
_refine_ls_structure_factor_coef Fsqd
_refine_ls_weighting_details 'calc w=1/[\s^2^(Fo^2^)+(0.0417P)^2^+0.2853P] where P=(Fo^2^+2Fc^2^)/3'
_refine_ls_weighting_scheme calc
_refine_ls_wR_factor_gt 0.0795
_refine_ls_wR_factor_ref 0.0811
_reflns_number_gt 2286
_reflns_number_total 2441
_reflns_threshold_expression >2sigma(I)
_cod_data_source_file cg050473nsi20050914_035254.cif
_cod_data_source_block complex_1
_cod_depositor_comments
;
The following automatic conversions were performed:

'_symmetry_cell_setting' value 'Triclinic' changed to 'triclinic'
according to /home/saulius/struct/CIF-dictionaries/cif_core.dic
dictionary named 'cif_core.dic' version 2.4.1 from 2010-06-29.

Automatic conversion script
Id: cif_fix_values 1715 2011-07-08 13:25:40Z adriana 
;
_cod_database_code 4504699

loop_
_symmetry_equiv_pos_as_xyz
'x, y, z'
'-x, -y, -z'

loop_
_atom_site_label
_atom_site_type_symbol
_atom_site_fract_x
_atom_site_fract_y
_atom_site_fract_z
_atom_site_U_iso_or_equiv
_atom_site_adp_type
_atom_site_occupancy
_atom_site_symmetry_multiplicity
_atom_site_calc_flag
_atom_site_refinement_flags
C1 C 0.0255(3) 0.2953(3) 0.2800(2) 0.0152(4) Uani 1 1 d .
C2 C 0.1794(3) 0.4664(3) 0.3660(2) 0.0167(4) Uani 1 1 d .
C3 C 0.2884(3) 0.3532(3) 0.2161(2) 0.0131(4) Uani 1 1 d .
C4 C 0.4021(3) 0.3239(3) 0.1289(2) 0.0127(3) Uani 1 1 d .
C5 C 0.6350(3) 0.3378(3) 0.0359(2) 0.0155(4) Uani 1 1 d .
C6 C 0.4519(3) 0.1836(3) -0.0437(2) 0.0147(4) Uani 1 1 d .
C7 C 0.9729(3) 0.8845(2) 0.4241(2) 0.0122(3) Uani 1 1 d .
C8 C 0.8489(3) 0.9321(2) 0.4929(2) 0.0124(3) Uani 1 1 d .
N1 N 0.0962(2) 0.2245(2) 0.18655(17) 0.0134(3) Uani 1 1 d .
N2 N 0.3458(2) 0.5022(2) 0.32444(18) 0.0152(3) Uani 1 1 d .
N3 N 0.3056(2) 0.1766(2) 0.01500(17) 0.0130(3) Uani 1 1 d .
N4 N 0.6012(2) 0.4259(2) 0.14504(18) 0.0136(3) Uani 1 1 d .
O1 O 0.9390(2) 0.74456(18) 0.33265(15) 0.0158(3) Uani 1 1 d .
O2 O 0.66296(19) 0.84868(18) 0.48019(15) 0.0156(3) Uani 1 1 d .
O1W O 0.1172(2) -0.1622(2) 0.12793(16) 0.0163(3) Uani 1 1 d .
O2W O 0.5138(2) 0.0732(2) 0.32801(17) 0.0212(3) Uani 1 1 d .
Zn1 Zn 0.0000 0.0000 0.0000 0.01244(10) Uani 1 2 d S
H1 H -0.110(4) 0.238(3) 0.276(3) 0.018(6) Uiso 1 1 d .
H2 H 0.181(3) 0.552(3) 0.438(3) 0.016(6) Uiso 1 1 d .
H1W1 H 0.238(4) -0.093(4) 0.174(3) 0.025(7) Uiso 1 1 d .
H1W2 H 0.463(4) 0.100(4) 0.377(3) 0.031(8) Uiso 1 1 d .
H2N H 0.469(4) 0.607(4) 0.364(3) 0.027(7) Uiso 1 1 d .
H2W1 H 0.065(4) -0.195(4) 0.182(3) 0.020(7) Uiso 1 1 d .
H2W2 H 0.558(5) 0.011(4) 0.365(3) 0.035(8) Uiso 1 1 d .
H4N H 0.696(4) 0.528(4) 0.215(3) 0.023(6) Uiso 1 1 d .
H5 H 0.763(4) 0.384(3) 0.026(3) 0.023(6) Uiso 1 1 d .
H6 H 0.421(4) 0.096(3) -0.124(3) 0.021(6) Uiso 1 1 d .

loop_
_atom_site_aniso_label
_atom_site_aniso_U_11
_atom_site_aniso_U_22
_atom_site_aniso_U_33
_atom_site_aniso_U_23
_atom_site_aniso_U_13
_atom_site_aniso_U_12
C1 0.0145(9) 0.0156(9) 0.0157(9) 0.0040(7) 0.0056(7) 0.0070(7)
C2 0.0178(9) 0.0150(9) 0.0168(9) 0.0009(7) 0.0062(8) 0.0076(8)
C3 0.0131(8) 0.0104(8) 0.0128(9) 0.0013(7) 0.0021(7) 0.0047(7)
C4 0.0127(8) 0.0105(8) 0.0141(9) 0.0032(7) 0.0037(7) 0.0050(7)
C5 0.0155(9) 0.0149(8) 0.0172(9) 0.0045(7) 0.0072(7) 0.0068(7)
C6 0.0162(9) 0.0136(8) 0.0133(9) 0.0018(7) 0.0054(7) 0.0062(7)
C7 0.0113(8) 0.0116(8) 0.0115(8) 0.0018(7) 0.0028(7) 0.0043(7)
C8 0.0121(8) 0.0109(8) 0.0112(8) 0.0023(7) 0.0022(7) 0.0040(7)
N1 0.0116(7) 0.0119(7) 0.0131(8) 0.0012(6) 0.0025(6) 0.0038(6)
N2 0.0131(8) 0.0112(7) 0.0153(8) -0.0010(6) 0.0026(6) 0.0024(6)
N3 0.0131(7) 0.0107(7) 0.0127(7) 0.0008(6) 0.0036(6) 0.0045(6)
N4 0.0114(7) 0.0098(7) 0.0151(8) 0.0001(6) 0.0028(6) 0.0026(6)
O1 0.0143(6) 0.0118(6) 0.0174(7) -0.0020(5) 0.0059(5) 0.0034(5)
O2 0.0106(6) 0.0131(6) 0.0185(7) -0.0007(5) 0.0037(5) 0.0032(5)
O1W 0.0147(7) 0.0166(7) 0.0161(7) 0.0036(6) 0.0059(6) 0.0056(6)
O2W 0.0236(8) 0.0281(8) 0.0180(7) 0.0069(6) 0.0090(6) 0.0161(7)
Zn1 0.01071(16) 0.00976(15) 0.01200(17) -0.00041(11) 0.00226(11) 0.00208(11)

loop_
_atom_type_symbol
_atom_type_description
_atom_type_scat_dispersion_real
_atom_type_scat_dispersion_imag
_atom_type_scat_source
C C 0.0030 0.0020 'International Tables Vol C Tables 4.2.6.8 and 6.1.1.4'
H H 0.0000 0.0000 'International Tables Vol C Tables 4.2.6.8 and 6.1.1.4'
N N 0.0060 0.0030 'International Tables Vol C Tables 4.2.6.8 and 6.1.1.4'
O O 0.0110 0.0060 'International Tables Vol C Tables 4.2.6.8 and 6.1.1.4'
Zn Zn 0.2840 1.4300 'International Tables Vol C Tables 4.2.6.8 and 6.1.1.4'

loop_
_geom_angle_atom_site_label_1
_geom_angle_atom_site_label_2
_geom_angle_atom_site_label_3
_geom_angle
_geom_angle_site_symmetry_1
_geom_angle_site_symmetry_3
C2 C1 N1 108.93(17) . .
C2 C1 H1 127.4(15) . .
N1 C1 H1 123.4(15) . .
C1 C2 N2 106.82(17) . .
C1 C2 H2 130.6(14) . .
N2 C2 H2 122.5(14) . .
N1 C3 N2 111.47(17) . .
N1 C3 C4 119.04(16) . .
N2 C3 C4 129.41(17) . .
N3 C4 N4 111.46(16) . .
N3 C4 C3 118.91(16) . .
N4 C4 C3 129.63(17) . .
C6 C5 N4 106.48(17) . .
C6 C5 H5 131.3(15) . .
N4 C5 H5 122.2(15) . .
C5 C6 N3 109.22(17) . .
C5 C6 H6 128.8(15) . .
N3 C6 H6 122.0(15) . .
O1 C7 C8 134.51(17) . .
O1 C7 C8 135.89(18) . 2_776
C8 C7 C8 89.60(15) . 2_776
O2 C8 C7 133.48(17) . .
O2 C8 C7 136.09(18) . 2_776
C7 C8 C7 90.40(15) . 2_776
C3 N1 C1 105.94(16) . .
C3 N1 Zn1 110.64(12) . .
C1 N1 Zn1 142.99(13) . .
C3 N2 C2 106.84(16) . .
C3 N2 H2N 128.3(17) . .
C2 N2 H2N 124.9(17) . .
C4 N3 C6 105.71(15) . .
C4 N3 Zn1 111.83(12) . .
C6 N3 Zn1 141.96(13) . .
C4 N4 C5 107.13(16) . .
C4 N4 H4N 127.7(17) . .
C5 N4 H4N 125.1(17) . .
Zn1 O1W H1W1 108.2(18) . .
Zn1 O1W H2W1 113(2) . .
H1W1 O1W H2W1 106(3) . .
H1W2 O2W H2W2 106(3) . .
N3 Zn1 N3 180.0 . 2
N3 Zn1 N1 100.63(6) . 2
N3 Zn1 N1 79.37(6) 2 2
N3 Zn1 N1 79.37(6) . .
N3 Zn1 N1 100.63(6) 2 .
N1 Zn1 N1 180.00(9) 2 .
N3 Zn1 O1W 87.22(6) . .
N3 Zn1 O1W 92.78(6) 2 .
N1 Zn1 O1W 86.49(6) 2 .
N1 Zn1 O1W 93.51(6) . .
N3 Zn1 O1W 92.78(6) . 2
N3 Zn1 O1W 87.22(6) 2 2
N1 Zn1 O1W 93.51(6) 2 2
N1 Zn1 O1W 86.49(6) . 2
O1W Zn1 O1W 180.00(8) . 2

loop_
_geom_bond_atom_site_label_1
_geom_bond_atom_site_label_2
_geom_bond_distance
_geom_bond_site_symmetry_2
C1 C2 1.363(3) .
C1 N1 1.378(2) .
C1 H1 0.93(2) .
C2 N2 1.371(3) .
C2 H2 0.93(2) .
C3 N1 1.323(2) .
C3 N2 1.347(2) .
C3 C4 1.449(3) .
C4 N3 1.326(2) .
C4 N4 1.348(2) .
C5 C6 1.366(3) .
C5 N4 1.374(3) .
C5 H5 0.93(2) .
C6 N3 1.381(2) .
C6 H6 0.91(3) .
C7 O1 1.252(2) .
C7 C8 1.456(2) .
C7 C8 1.471(2) 2_776
C8 O2 1.258(2) .
C8 C7 1.471(2) 2_776
N1 Zn1 2.1616(16) .
N2 H2N 0.91(3) .
N3 Zn1 2.1211(15) .
N4 H4N 0.89(3) .
O1W Zn1 2.1816(14) .
O1W H1W1 0.82(3) .
O1W H2W1 0.76(3) .
O2W H1W2 0.77(3) .
O2W H2W2 0.77(3) .
Zn1 N3 2.1211(15) 2
Zn1 N1 2.1616(16) 2
Zn1 O1W 2.1816(14) 2
